data_2231112
loop_
_publ_author_name
'Reiss, Guido J.'
'Boldog, Ishtvan'
'Janiak, Christoph'

_publ_section_title
;
 Redetermination of
 diaquatetrakis(dimethylformamide-\k<i>O</i>)magnesium dichloride
;
_journal_coeditor_code HB5919
_journal_issue 8
_journal_name_full 'Acta Crystallographica Section E'
_journal_page_first m1109
_journal_page_last m1110
_journal_paper_doi 10.1107/S1600536811027073
_journal_volume 67
_journal_year 2011
_chemical_formula_iupac '[Mg (C3 H7 N O)4 (H2 O)2] Cl2'
_chemical_formula_moiety 'C12 H32 Mg N4 O6 2+, 2(Cl -)'
_chemical_formula_sum 'C12 H32 Cl2 Mg N4 O6'
_chemical_formula_weight 423.619
_chemical_name_systematic
;
Diaquatetrakis(dimethylformamide-\k<i>O</i>)magnesium dichloride
;
_space_group_IT_number 2
_symmetry_cell_setting triclinic
_symmetry_space_group_name_Hall '-P 1'
_symmetry_space_group_name_H-M 'P -1'
_atom_sites_solution_hydrogens geom
_atom_sites_solution_primary direct
_atom_sites_solution_secondary difmap
_audit_creation_method SHELXL-97
_cell_angle_alpha 90.803(3)
_cell_angle_beta 91.330(3)
_cell_angle_gamma 111.563(4)
_cell_formula_units_Z 1
_cell_length_a 8.0284(3)
_cell_length_b 8.0748(3)
_cell_length_c 8.8373(4)
_cell_measurement_reflns_used 9519
_cell_measurement_temperature 113.0(10)
_cell_measurement_theta_max 31.75
_cell_measurement_theta_min 3.05
_cell_volume 532.51(4)
_computing_cell_refinement
;
CrysAlis PRO (Oxford Diffraction, 2010)
;
_computing_data_collection
;
CrysAlis PRO (Oxford Diffraction, 2010)
;
_computing_data_reduction
;
CrysAlis PRO (Oxford Diffraction, 2010)
;
_computing_molecular_graphics 'DIAMOND (Crystal Impact, 2009)'
_computing_publication_material 'publCIF (Westrip, 2010)'
_computing_structure_refinement 'SHELXL97 (Sheldrick, 2008)'
_computing_structure_solution 'SHELXS97 (Sheldrick, 2008)'
_diffrn_ambient_temperature 113.0(10)
_diffrn_measured_fraction_theta_full 0.993
_diffrn_measured_fraction_theta_max 0.993
_diffrn_measurement_device_type 'Oxford Diffraction Xcalibur Eos'
_diffrn_measurement_method \w
_diffrn_radiation_monochromator graphite
_diffrn_radiation_source 'fine-focus sealed tube'
_diffrn_radiation_type MoK\a
_diffrn_radiation_wavelength 0.71073
_diffrn_reflns_av_R_equivalents 0.0172
_diffrn_reflns_av_sigmaI/netI 0.0134
_diffrn_reflns_limit_h_max 10
_diffrn_reflns_limit_h_min -10
_diffrn_reflns_limit_k_max 10
_diffrn_reflns_limit_k_min -10
_diffrn_reflns_limit_l_max 11
_diffrn_reflns_limit_l_min -11
_diffrn_reflns_number 8374
_diffrn_reflns_theta_full 27.50
_diffrn_reflns_theta_max 27.50
_diffrn_reflns_theta_min 5.10
_diffrn_standards_decay_% 0
_diffrn_standards_interval_time 30
_diffrn_standards_number 3
_exptl_absorpt_coefficient_mu 0.367
_exptl_absorpt_correction_T_max 1.00000
_exptl_absorpt_correction_T_min 0.68262
_exptl_absorpt_correction_type multi-scan
_exptl_absorpt_process_details '(CrysAlis PRO; Oxford Diffraction, 2010)'
_exptl_crystal_colour colourless
_exptl_crystal_density_diffrn 1.321
_exptl_crystal_density_method 'not measured'
_exptl_crystal_description plate
_exptl_crystal_F_000 226
_exptl_crystal_size_max 0.40
_exptl_crystal_size_mid 0.25
_exptl_crystal_size_min 0.10
_refine_diff_density_max 0.288
_refine_diff_density_min -0.177
_refine_ls_extinction_coef 0.058(3)
_refine_ls_extinction_expression Fc^*^=kFc[1+0.001xFc^2^\l^3^/sin(2\q)]^-1/4^
_refine_ls_extinction_method 'SHELXL97 (Sheldrick, 2008)'
_refine_ls_goodness_of_fit_ref 1.067
_refine_ls_hydrogen_treatment mixed
_refine_ls_matrix_type full
_refine_ls_number_parameters 136
_refine_ls_number_reflns 2443
_refine_ls_number_restraints 0
_refine_ls_restrained_S_all 1.067
_refine_ls_R_factor_all 0.0221
_refine_ls_R_factor_gt 0.0212
_refine_ls_shift/su_max 0.000
_refine_ls_shift/su_mean 0.000
_refine_ls_structure_factor_coef Fsqd
_refine_ls_weighting_details 'calc w=1/[\s^2^(Fo^2^)+(0.01P)^2^+0.25P] where P=(Fo^2^+2Fc^2^)/3'
_refine_ls_weighting_scheme calc
_refine_ls_wR_factor_gt 0.0477
_refine_ls_wR_factor_ref 0.0480
_reflns_number_gt 2381
_reflns_number_total 2443
_reflns_threshold_expression I>2\s(I)
_cod_data_source_file hb5919.cif
_cod_data_source_block I
_cod_database_code 2231112
_cod_database_fobs_code 2231112

loop_
_symmetry_equiv_pos_as_xyz
'x, y, z'
'-x, -y, -z'

loop_
_atom_site_type_symbol
_atom_site_label
_atom_site_fract_x
_atom_site_fract_y
_atom_site_fract_z
_atom_site_U_iso_or_equiv
_atom_site_adp_type
_atom_site_calc_flag
_atom_site_refinement_flags
_atom_site_occupancy
_atom_site_symmetry_multiplicity
Mg Mg 0.0000 0.0000 0.0000 0.00919(10) Uani d S 1 2
Cl Cl 0.24638(3) -0.39591(3) 0.17847(3) 0.01591(8) Uani d . 1 1
O O1 0.24626(9) 0.07858(9) 0.10106(8) 0.01376(14) Uani d . 1 1
C C11 0.37264(12) 0.22376(12) 0.12339(10) 0.01210(18) Uani d . 1 1
H H11 0.3638(16) 0.3329(16) 0.0934(13) 0.014(3) Uiso d . 1 1
N N1 0.52502(10) 0.23979(10) 0.19295(9) 0.01220(16) Uani d . 1 1
C C12 0.66252(13) 0.41472(13) 0.22648(12) 0.0181(2) Uani d . 1 1
H H121 0.6217 0.5055 0.1910 0.027 Uiso calc R 1 1
H H122 0.7705 0.4241 0.1767 0.027 Uiso calc R 1 1
H H123 0.6858 0.4296 0.3338 0.027 Uiso calc R 1 1
C C13 0.56012(13) 0.08489(13) 0.24367(13) 0.0190(2) Uani d . 1 1
H H131 0.4636 -0.0216 0.2097 0.029 Uiso calc R 1 1
H H132 0.5696 0.0877 0.3522 0.029 Uiso calc R 1 1
H H133 0.6702 0.0862 0.2026 0.029 Uiso calc R 1 1
O O2 0.11438(9) 0.09777(9) -0.20529(7) 0.01321(14) Uani d . 1 1
C C21 0.04046(12) 0.16098(12) -0.30109(10) 0.01128(18) Uani d . 1 1
H H21 -0.0740(16) 0.1740(15) -0.2843(13) 0.012(3) Uiso d . 1 1
N N2 0.10760(11) 0.21837(10) -0.43429(9) 0.01286(17) Uani d . 1 1
C C22 0.00617(15) 0.27866(13) -0.54511(11) 0.0188(2) Uani d . 1 1
H H221 -0.0977 0.2868 -0.4989 0.028 Uiso calc R 1 1
H H222 -0.0306 0.1953 -0.6292 0.028 Uiso calc R 1 1
H H223 0.0801 0.3936 -0.5802 0.028 Uiso calc R 1 1
C C23 0.28056(14) 0.21630(14) -0.47797(12) 0.0186(2) Uani d . 1 1
H H231 0.3473 0.2065 -0.3893 0.028 Uiso calc R 1 1
H H232 0.3459 0.3246 -0.5282 0.028 Uiso calc R 1 1
H H233 0.2625 0.1164 -0.5453 0.028 Uiso calc R 1 1
O O3 0.02957(10) -0.24245(9) -0.04443(8) 0.01385(15) Uani d . 1 1
H H31 0.094(2) -0.2735(19) 0.0112(17) 0.030(4) Uiso d . 1 1
H H32 -0.046(2) -0.333(2) -0.0815(19) 0.039(4) Uiso d . 1 1

loop_
_atom_site_aniso_label
_atom_site_aniso_U_11
_atom_site_aniso_U_22
_atom_site_aniso_U_33
_atom_site_aniso_U_12
_atom_site_aniso_U_13
_atom_site_aniso_U_23
Mg 0.0095(2) 0.0089(2) 0.0092(2) 0.00346(16) -0.00043(15) 0.00063(15)
Cl 0.01812(12) 0.01091(11) 0.01905(13) 0.00586(9) -0.00115(8) -0.00009(8)
O1 0.0110(3) 0.0130(3) 0.0159(3) 0.0029(3) -0.0024(2) 0.0007(3)
C11 0.0140(4) 0.0124(4) 0.0107(4) 0.0057(4) 0.0016(3) 0.0010(3)
N1 0.0102(4) 0.0101(4) 0.0154(4) 0.0026(3) 0.0004(3) -0.0009(3)
C12 0.0130(4) 0.0135(4) 0.0240(5) 0.0008(4) 0.0002(4) -0.0050(4)
C13 0.0130(4) 0.0159(5) 0.0294(6) 0.0071(4) -0.0036(4) 0.0018(4)
O2 0.0143(3) 0.0143(3) 0.0119(3) 0.0063(3) 0.0014(2) 0.0027(2)
C21 0.0127(4) 0.0081(4) 0.0122(4) 0.0030(3) 0.0005(3) -0.0013(3)
N2 0.0161(4) 0.0115(4) 0.0108(4) 0.0048(3) 0.0011(3) 0.0006(3)
C22 0.0289(5) 0.0159(5) 0.0131(5) 0.0099(4) -0.0020(4) 0.0022(4)
C23 0.0185(5) 0.0189(5) 0.0171(5) 0.0050(4) 0.0074(4) 0.0003(4)
O3 0.0161(3) 0.0106(3) 0.0154(3) 0.0058(3) -0.0029(3) -0.0009(3)

loop_
_atom_type_symbol
_atom_type_description
_atom_type_scat_dispersion_real
_atom_type_scat_dispersion_imag
_atom_type_scat_source
C C 0.0033 0.0016 'International Tables Vol C Tables 4.2.6.8 and 6.1.1.4'
H H 0.0000 0.0000 'International Tables Vol C Tables 4.2.6.8 and 6.1.1.4'
N N 0.0061 0.0033 'International Tables Vol C Tables 4.2.6.8 and 6.1.1.4'
O O 0.0106 0.0060 'International Tables Vol C Tables 4.2.6.8 and 6.1.1.4'
Mg Mg 0.0486 0.0363 'International Tables Vol C Tables 4.2.6.8 and 6.1.1.4'
Cl Cl 0.1484 0.1585 'International Tables Vol C Tables 4.2.6.8 and 6.1.1.4'

loop_
_geom_angle_atom_site_label_1
_geom_angle_atom_site_label_2
_geom_angle_atom_site_label_3
_geom_angle_site_symmetry_1
_geom_angle_site_symmetry_3
_geom_angle
O1 Mg O1 2 . 180.00(2)
O1 Mg O2 2 . 89.71(3)
O1 Mg O2 . . 90.29(3)
O1 Mg O2 2 2 90.29(3)
O1 Mg O2 . 2 89.71(3)
O2 Mg O2 . 2 180.00(6)
O1 Mg O3 2 2 86.14(3)
O1 Mg O3 . 2 93.86(3)
O2 Mg O3 . 2 89.34(3)
O2 Mg O3 2 2 90.66(3)
O1 Mg O3 2 . 93.86(3)
O1 Mg O3 . . 86.14(3)
O2 Mg O3 . . 90.66(3)
O2 Mg O3 2 . 89.34(3)
O3 Mg O3 2 . 180.00(4)
C11 O1 Mg . . 135.31(6)
O1 C11 N1 . . 123.58(9)
O1 C11 H11 . . 121.5(7)
N1 C11 H11 . . 114.9(7)
C11 N1 C13 . . 121.47(8)
C11 N1 C12 . . 121.02(8)
C13 N1 C12 . . 117.48(8)
N1 C12 H121 . . 109.5
N1 C12 H122 . . 109.5
H121 C12 H122 . . 109.5
N1 C12 H123 . . 109.5
H121 C12 H123 . . 109.5
H122 C12 H123 . . 109.5
N1 C13 H131 . . 109.5
N1 C13 H132 . . 109.5
H131 C13 H132 . . 109.5
N1 C13 H133 . . 109.5
H131 C13 H133 . . 109.5
H132 C13 H133 . . 109.5
C21 O2 Mg . . 123.01(6)
O2 C21 N2 . . 124.11(9)
O2 C21 H21 . . 122.6(7)
N2 C21 H21 . . 113.3(7)
C21 N2 C23 . . 121.50(8)
C21 N2 C22 . . 120.72(8)
C23 N2 C22 . . 117.73(8)
N2 C22 H221 . . 109.5
N2 C22 H222 . . 109.5
H221 C22 H222 . . 109.5
N2 C22 H223 . . 109.5
H221 C22 H223 . . 109.5
H222 C22 H223 . . 109.5
N2 C23 H231 . . 109.5
N2 C23 H232 . . 109.5
H231 C23 H232 . . 109.5
N2 C23 H233 . . 109.5
H231 C23 H233 . . 109.5
H232 C23 H233 . . 109.5
H31 O3 H32 . . 106.7(15)

loop_
_geom_bond_atom_site_label_1
_geom_bond_atom_site_label_2
_geom_bond_site_symmetry_2
_geom_bond_distance
_geom_bond_publ_flag
Mg O1 2 2.0221(6) ?
Mg O1 . 2.0221(6) y
Mg O2 . 2.0839(7) y
Mg O2 2 2.0839(7) ?
Mg O3 2 2.0899(7) ?
Mg O3 . 2.0899(7) y
O1 C11 . 1.2461(11) ?
C11 N1 . 1.3182(12) ?
C11 H11 . 0.951(12) ?
N1 C13 . 1.4539(12) ?
N1 C12 . 1.4589(12) ?
C12 H121 . 0.9600 ?
C12 H122 . 0.9600 ?
C12 H123 . 0.9600 ?
C13 H131 . 0.9600 ?
C13 H132 . 0.9600 ?
C13 H133 . 0.9600 ?
O2 C21 . 1.2413(11) ?
C21 N2 . 1.3237(12) ?
C21 H21 . 0.977(12) ?
N2 C23 . 1.4557(12) ?
N2 C22 . 1.4584(12) ?
C22 H221 . 0.9600 ?
C22 H222 . 0.9600 ?
C22 H223 . 0.9600 ?
C23 H231 . 0.9600 ?
C23 H232 . 0.9600 ?
C23 H233 . 0.9600 ?
O3 H31 . 0.810(16) ?
O3 H32 . 0.817(17) ?

loop_
_geom_hbond_atom_site_label_D
_geom_hbond_atom_site_label_H
_geom_hbond_atom_site_label_A
_geom_hbond_site_symmetry_A
_geom_hbond_distance_DH
_geom_hbond_distance_HA
_geom_hbond_distance_DA
_geom_hbond_angle_DHA
O3 H31 Cl . 0.810(16) 2.348(16) 3.1528(8) 172.6(14)
O3 H32 Cl 2_545 0.817(17) 2.326(18) 3.1408(8) 175.4(15)
